data_1525252
loop_
_publ_author_name
'Shevchenko, I.P.'
'Markiv, V.Ya.'
'Grin', Yu.'
'Yarmolyuk, Ya.P.'
'Fedorchuk, A.A.'

_publ_section_title
;
 Phase equilibria and crystalline structure of compounds in the system
 Ho-Cu-Ga
;
_journal_name_full 'Izvestiya Akademii Nauk SSSR, Metally'
_journal_page_first 214
_journal_page_last 217
_journal_volume 1989
_journal_year 1989
_chemical_formula_sum 'Cu3.8 Ga1.2 Ho'
_chemical_name_systematic '(Cu0.76 Ga0.24)5 Ho'
_space_group_IT_number 191
_symmetry_space_group_name_Hall '-P 6 2'
_symmetry_space_group_name_H-M 'P 6/m m m'
_cell_angle_alpha 90
_cell_angle_beta 90
_cell_angle_gamma 120
_cell_formula_units_Z 1
_cell_length_a 5.065
_cell_length_b 5.065
_cell_length_c 4.134
_cell_volume 91.846
_citation_journal_id_ASTM IZNMAQ
_cod_data_source_file Shevchenko_IZNMAQ_1989_1389.cif
_cod_data_source_block Cu3.8Ga1.2Ho1
_cod_original_cell_volume 91.84595
_cod_original_formula_sum 'Cu3.8 Ga1.2 Ho1'
_cod_database_code 1525252

loop_
_symmetry_equiv_pos_as_xyz
x,y,z
x-y,x,z
-y,x-y,z
-x,-y,z
-x+y,-x,z
y,-x+y,z
-y,-x,-z
x-y,-y,-z
x,x-y,-z
y,x,-z
-x+y,y,-z
-x,-x+y,-z
-x,-y,-z
-x+y,-x,-z
y,-x+y,-z
x,y,-z
x-y,x,-z
-y,x-y,-z
y,x,z
-x+y,y,z
-x,-x+y,z
-y,-x,z
x-y,-y,z
x,x-y,z

loop_
_atom_site_label
_atom_site_type_symbol
_atom_site_fract_x
_atom_site_fract_y
_atom_site_fract_z
_atom_site_occupancy
_atom_site_U_iso_or_equiv
Ho1 Ho 0 0 0 1 0.0
Cu2 Cu 0.5 0 0.5 0.76 0.0
Cu1 Cu 0.3333 0.6667 0.5 0.76 0.0
Ga2 Ga 0.5 0 0.5 0.24 0.0
Ga1 Ga 0.3333 0.6667 0.5 0.24 0.0
